data_4313257
loop_
_publ_author_name
'Heidi Boerzel'
'Margery Koeckert'
'Weiming Bu'
'Bernhard Spingler'
'Stephen J. Lippard'

_publ_section_title
;
 Zinc-Bound Thiolate-Disulfide Exchange: A Strategy for Inhibiting
 Metallo-\b-lactamases
;
_journal_name_full 'Inorganic Chemistry'
_journal_page_first 1604
_journal_page_last 1615
_journal_paper_doi 10.1021/ic025624f
_journal_volume 42
_journal_year 2003
_chemical_formula_sum 'C37 H37 B N6 O2 S Zn'
_chemical_formula_weight 705.97
_chemical_name_systematic
;
  ?
;
_space_group_IT_number 2
_symmetry_cell_setting triclinic
_symmetry_space_group_name_Hall '-P 1'
_symmetry_space_group_name_H-M 'P -1'
_atom_sites_solution_hydrogens geom
_atom_sites_solution_primary direct
_atom_sites_solution_secondary difmap
_audit_creation_method SHELXL-97
_cell_angle_alpha 114.226(3)
_cell_angle_beta 99.203(3)
_cell_angle_gamma 90.094(3)
_cell_formula_units_Z 2
_cell_length_a 11.966(2)
_cell_length_b 12.276(2)
_cell_length_c 13.119(2)
_cell_measurement_temperature 188(2)
_cell_volume 1729.9(5)
_computing_cell_refinement 'SMART Version 5.054'
_computing_data_collection 'SMART Version 5.054'
_computing_data_reduction 'SAINT plus V 6.02'
_computing_molecular_graphics SHELXTL
_computing_publication_material SHELXTL
_computing_structure_refinement 'SHELXL-97 (Sheldrick, 1997)'
_computing_structure_solution 'SHELXS-97 (Sheldrick, 1990)'
_diffrn_ambient_temperature 188(2)
_diffrn_measured_fraction_theta_full 0.877
_diffrn_measured_fraction_theta_max 0.877
_diffrn_measurement_device_type 'SMART CCD'
_diffrn_measurement_method '/w scan'
_diffrn_radiation_monochromator graphite
_diffrn_radiation_source 'fine-focus sealed tube'
_diffrn_radiation_type MoK\a
_diffrn_radiation_wavelength 0.71073
_diffrn_reflns_av_R_equivalents 0.0440
_diffrn_reflns_av_sigmaI/netI 0.0512
_diffrn_reflns_limit_h_max 15
_diffrn_reflns_limit_h_min -15
_diffrn_reflns_limit_k_max 15
_diffrn_reflns_limit_k_min -8
_diffrn_reflns_limit_l_max 15
_diffrn_reflns_limit_l_min -17
_diffrn_reflns_number 10777
_diffrn_reflns_theta_full 28.26
_diffrn_reflns_theta_max 28.26
_diffrn_reflns_theta_min 1.73
_exptl_absorpt_coefficient_mu 0.813
_exptl_absorpt_correction_T_max 1.0000
_exptl_absorpt_correction_T_min 0.8817
_exptl_absorpt_correction_type sadabs
_exptl_crystal_colour colorless
_exptl_crystal_density_diffrn 1.355
_exptl_crystal_density_method 'not measured'
_exptl_crystal_description BLOCK
_exptl_crystal_F_000 736
_exptl_crystal_size_max 0.2
_exptl_crystal_size_mid 0.1
_exptl_crystal_size_min 0.1
_refine_diff_density_max 0.300
_refine_diff_density_min -0.474
_refine_diff_density_rms 0.052
_refine_ls_extinction_method none
_refine_ls_goodness_of_fit_ref 0.956
_refine_ls_hydrogen_treatment mixed
_refine_ls_matrix_type full
_refine_ls_number_parameters 576
_refine_ls_number_reflns 7518
_refine_ls_number_restraints 0
_refine_ls_restrained_S_all 0.956
_refine_ls_R_factor_all 0.0464
_refine_ls_R_factor_gt 0.0327
_refine_ls_shift/su_max 0.097
_refine_ls_shift/su_mean 0.003
_refine_ls_structure_factor_coef Fsqd
_refine_ls_weighting_details 'calc w=1/[\s^2^(Fo^2^)+(0.0490P)^2^+0.0000P] where P=(Fo^2^+2Fc^2^)/3'
_refine_ls_weighting_scheme calc
_refine_ls_wR_factor_gt 0.0801
_refine_ls_wR_factor_ref 0.0842
_reflns_number_gt 5910
_reflns_number_total 7518
_reflns_threshold_expression >2sigma(I)
_cod_data_source_file ic025624f_3.cif
_cod_data_source_block 3
_cod_database_code 4313257

loop_
_symmetry_equiv_pos_as_xyz
'x, y, z'
'-x, -y, -z'

loop_
_atom_site_label
_atom_site_type_symbol
_atom_site_fract_x
_atom_site_fract_y
_atom_site_fract_z
_atom_site_U_iso_or_equiv
_atom_site_adp_type
_atom_site_occupancy
_atom_site_symmetry_multiplicity
_atom_site_calc_flag
_atom_site_refinement_flags
_atom_site_disorder_assembly
_atom_site_disorder_group
Zn1 Zn 0.714656(17) 0.319977(19) 0.272355(17) 0.02444(7) Uani 1 1 d . . .
S1 S 0.74651(4) 0.44717(4) 0.19412(4) 0.02829(11) Uani 1 1 d . . .
B1 B 0.67495(18) 0.1599(2) 0.38756(18) 0.0275(4) Uani 1 1 d . . .
H1 H 0.6585(16) 0.1050(17) 0.4286(16) 0.026(5) Uiso 1 1 d . . .
O1 O 0.92009(15) 0.19394(15) -0.23867(13) 0.0434(4) Uani 1 1 d . . .
H2 H 0.958(3) 0.236(3) -0.249(3) 0.069(10) Uiso 1 1 d . . .
N11 N 0.82823(13) 0.20283(13) 0.29418(12) 0.0254(3) Uani 1 1 d . . .
C13 C 0.92706(16) 0.16000(16) 0.26430(15) 0.0267(4) Uani 1 1 d . . .
N21 N 0.68316(13) 0.38337(14) 0.43539(13) 0.0271(3) Uani 1 1 d . . .
N22 N 0.67505(13) 0.29297(14) 0.47072(13) 0.0276(3) Uani 1 1 d . . .
N31 N 0.57433(13) 0.19905(14) 0.22086(13) 0.0262(3) Uani 1 1 d . . .
N32 N 0.57946(13) 0.13091(13) 0.28270(13) 0.0260(3) Uani 1 1 d . . .
C12 C 0.95161(17) 0.06649(18) 0.29625(17) 0.0309(4) Uani 1 1 d . . .
H11 H 1.0144(18) 0.0203(18) 0.2845(17) 0.033(6) Uiso 1 1 d . . .
C11 C 0.86499(16) 0.05501(16) 0.34905(15) 0.0283(4) Uani 1 1 d . . .
N12 N 0.79044(13) 0.13694(14) 0.34701(13) 0.0265(3) Uani 1 1 d . . .
C14 C 0.8518(2) -0.0265(2) 0.4056(2) 0.0384(5) Uani 1 1 d . . .
H14A H 0.859(2) 0.020(2) 0.491(2) 0.051(7) Uiso 1 1 d . . .
H14B H 0.779(2) -0.067(2) 0.381(2) 0.048(7) Uiso 1 1 d . . .
H14C H 0.901(3) -0.084(3) 0.393(3) 0.080(10) Uiso 1 1 d . . .
C15 C 0.99649(15) 0.21045(18) 0.20879(15) 0.0282(4) Uani 1 1 d . . .
C16 C 1.05047(18) 0.1336(2) 0.12289(18) 0.0383(5) Uani 1 1 d . . .
H16 H 1.0399(18) 0.049(2) 0.1011(17) 0.033(6) Uiso 1 1 d . . .
C17 C 1.1166(2) 0.1786(3) 0.0698(2) 0.0488(6) Uani 1 1 d . . .
H17 H 1.150(2) 0.124(2) 0.008(2) 0.058(8) Uiso 1 1 d . . .
C18 C 1.1306(2) 0.3011(3) 0.1029(2) 0.0513(7) Uani 1 1 d . . .
H18 H 1.176(2) 0.323(2) 0.067(2) 0.066(8) Uiso 1 1 d . . .
C19 C 1.07900(19) 0.3774(2) 0.1886(2) 0.0443(6) Uani 1 1 d . . .
H19 H 1.088(2) 0.457(2) 0.215(2) 0.048(7) Uiso 1 1 d . . .
C20 C 1.01225(17) 0.3330(2) 0.24213(19) 0.0345(5) Uani 1 1 d . . .
H20 H 0.9765(19) 0.386(2) 0.3011(19) 0.042(6) Uiso 1 1 d . . .
C21 C 0.67772(15) 0.48691(17) 0.52569(15) 0.0275(4) Uani 1 1 d . . .
C22 C 0.66755(18) 0.4622(2) 0.61871(17) 0.0343(5) Uani 1 1 d . . .
H22 H 0.6603(18) 0.5142(19) 0.6857(19) 0.036(6) Uiso 1 1 d . . .
C23 C 0.66628(16) 0.33998(19) 0.58194(16) 0.0317(4) Uani 1 1 d . . .
C24 C 0.6567(2) 0.2648(2) 0.6458(2) 0.0434(6) Uani 1 1 d . . .
H24A H 0.723(2) 0.221(2) 0.649(2) 0.061(8) Uiso 1 1 d . . .
H24B H 0.656(2) 0.313(2) 0.718(3) 0.065(8) Uiso 1 1 d . . .
H24C H 0.591(2) 0.207(2) 0.610(2) 0.053(7) Uiso 1 1 d . . .
C25 C 0.67976(16) 0.60379(17) 0.52004(16) 0.0293(4) Uani 1 1 d . . .
C26 C 0.63797(19) 0.6156(2) 0.41994(18) 0.0362(5) Uani 1 1 d . . .
H26 H 0.6092(18) 0.5514(19) 0.3565(18) 0.033(6) Uiso 1 1 d . . .
C27 C 0.6418(2) 0.7273(2) 0.4167(2) 0.0461(6) Uani 1 1 d . . .
H27 H 0.613(2) 0.730(2) 0.352(2) 0.046(7) Uiso 1 1 d . . .
C28 C 0.6832(2) 0.8275(2) 0.5130(2) 0.0484(6) Uani 1 1 d . . .
H28 H 0.684(2) 0.898(2) 0.513(2) 0.059(8) Uiso 1 1 d . . .
C29 C 0.7227(2) 0.8174(2) 0.6135(2) 0.0455(6) Uani 1 1 d . . .
H29 H 0.753(2) 0.888(2) 0.678(2) 0.057(7) Uiso 1 1 d . . .
C30 C 0.72117(18) 0.70695(19) 0.61694(19) 0.0373(5) Uani 1 1 d . . .
H30 H 0.7475(18) 0.7028(19) 0.6912(19) 0.038(6) Uiso 1 1 d . . .
C31 C 0.47936(15) 0.15796(16) 0.14194(15) 0.0253(4) Uani 1 1 d . . .
C32 C 0.42608(16) 0.06253(17) 0.15163(17) 0.0293(4) Uani 1 1 d . . .
H32 H 0.362(2) 0.022(2) 0.1091(18) 0.038(6) Uiso 1 1 d . . .
C33 C 0.49040(16) 0.04784(16) 0.24101(16) 0.0275(4) Uani 1 1 d . . .
C34 C 0.4722(2) -0.0417(2) 0.2876(2) 0.0363(5) Uani 1 1 d . . .
H34B H 0.470(2) -0.007(2) 0.370(2) 0.058(7) Uiso 1 1 d . . .
H34C H 0.534(3) -0.092(3) 0.290(2) 0.074(9) Uiso 1 1 d . . .
H34A H 0.398(3) -0.087(3) 0.251(3) 0.082(9) Uiso 1 1 d . . .
C35 C 0.43830(15) 0.21415(17) 0.06417(16) 0.0269(4) Uani 1 1 d . . .
C36 C 0.45551(17) 0.3365(2) 0.0965(2) 0.0365(5) Uani 1 1 d . . .
H36 H 0.495(2) 0.387(2) 0.166(2) 0.047(7) Uiso 1 1 d . . .
C37 C 0.4114(2) 0.3879(2) 0.0237(2) 0.0462(6) Uani 1 1 d . . .
H37 H 0.4247(19) 0.468(2) 0.0504(19) 0.041(6) Uiso 1 1 d . . .
C38 C 0.3479(2) 0.3178(3) -0.0809(2) 0.0515(7) Uani 1 1 d . . .
H38 H 0.317(2) 0.348(2) -0.128(2) 0.055(7) Uiso 1 1 d . . .
C39 C 0.3286(2) 0.1975(3) -0.1126(2) 0.0484(6) Uani 1 1 d . . .
H39 H 0.288(2) 0.152(2) -0.181(2) 0.065(8) Uiso 1 1 d . . .
C40 C 0.37347(18) 0.1446(2) -0.04173(17) 0.0361(5) Uani 1 1 d . . .
H40 H 0.3589(18) 0.058(2) -0.0610(18) 0.039(6) Uiso 1 1 d . . .
C41 C 0.79323(15) 0.36609(17) 0.06307(15) 0.0263(4) Uani 1 1 d . . .
C42 C 0.78275(18) 0.24207(18) 0.00396(17) 0.0331(4) Uani 1 1 d . . .
H42 H 0.7465(19) 0.194(2) 0.0308(18) 0.040(6) Uiso 1 1 d . . .
C43 C 0.82485(18) 0.18593(18) -0.09663(17) 0.0350(5) Uani 1 1 d . . .
H43 H 0.8168(18) 0.096(2) -0.1412(18) 0.037(6) Uiso 1 1 d . . .
C44 C 0.87839(17) 0.25305(18) -0.13976(16) 0.0311(4) Uani 1 1 d . . .
C45 C 0.88803(18) 0.37647(18) -0.08314(17) 0.0340(4) Uani 1 1 d . . .
H45 H 0.9273(19) 0.429(2) -0.1112(18) 0.043(6) Uiso 1 1 d . . .
C46 C 0.84591(18) 0.43158(18) 0.01678(17) 0.0313(4) Uani 1 1 d . . .
H46 H 0.8525(17) 0.512(2) 0.0553(17) 0.032(5) Uiso 1 1 d . . .
O1S O 0.04088(16) 0.34090(16) 0.69396(14) 0.0518(4) Uani 1 1 d . . .
H4S H 0.092(3) 0.392(3) 0.729(3) 0.077(10) Uiso 1 1 d . . .
C1S C 0.0140(3) 0.3243(3) 0.5797(3) 0.0632(8) Uiso 1 1 d . . .
H1S H -0.0323(18) 0.3634(18) 0.5748(16) 0.024(5) Uiso 1 1 d . . .
H2S H 0.075(3) 0.297(3) 0.543(3) 0.110(13) Uiso 1 1 d . . .
H3S H -0.036(5) 0.240(5) 0.535(4) 0.19(2) Uiso 1 1 d . . .

loop_
_atom_site_aniso_label
_atom_site_aniso_U_11
_atom_site_aniso_U_22
_atom_site_aniso_U_33
_atom_site_aniso_U_23
_atom_site_aniso_U_13
_atom_site_aniso_U_12
Zn1 0.02660(12) 0.02568(12) 0.02774(12) 0.01694(9) 0.00710(8) -0.00018(8)
S1 0.0342(3) 0.0271(2) 0.0315(2) 0.0183(2) 0.01068(19) 0.00102(19)
B1 0.0295(11) 0.0317(11) 0.0298(11) 0.0205(10) 0.0071(9) -0.0009(9)
O1 0.0558(10) 0.0381(9) 0.0400(9) 0.0154(7) 0.0214(7) 0.0089(8)
N11 0.0270(8) 0.0262(8) 0.0298(8) 0.0176(7) 0.0072(6) 0.0003(6)
C13 0.0267(9) 0.0263(9) 0.0275(9) 0.0117(8) 0.0041(7) -0.0008(7)
N21 0.0300(8) 0.0285(8) 0.0297(8) 0.0179(7) 0.0081(6) 0.0010(6)
N22 0.0311(8) 0.0306(8) 0.0292(8) 0.0195(7) 0.0078(6) 0.0000(7)
N31 0.0288(8) 0.0282(8) 0.0292(8) 0.0190(7) 0.0063(6) -0.0001(6)
N32 0.0275(8) 0.0274(8) 0.0306(8) 0.0189(7) 0.0070(6) 0.0000(6)
C12 0.0308(10) 0.0276(10) 0.0368(11) 0.0156(9) 0.0067(8) 0.0044(8)
C11 0.0318(10) 0.0246(9) 0.0298(10) 0.0146(8) 0.0002(8) -0.0006(8)
N12 0.0283(8) 0.0274(8) 0.0295(8) 0.0175(7) 0.0049(6) -0.0019(6)
C14 0.0420(13) 0.0351(12) 0.0492(14) 0.0296(11) 0.0057(10) 0.0020(10)
C15 0.0229(9) 0.0374(11) 0.0286(9) 0.0183(9) 0.0036(7) 0.0013(8)
C16 0.0315(11) 0.0471(13) 0.0358(11) 0.0158(10) 0.0085(9) 0.0033(10)
C17 0.0369(12) 0.0741(18) 0.0391(12) 0.0243(13) 0.0144(10) 0.0023(12)
C18 0.0317(12) 0.088(2) 0.0539(14) 0.0490(15) 0.0085(10) -0.0054(12)
C19 0.0314(11) 0.0543(15) 0.0658(16) 0.0445(14) 0.0060(10) -0.0013(10)
C20 0.0270(10) 0.0390(12) 0.0482(12) 0.0279(10) 0.0089(9) 0.0043(9)
C21 0.0253(9) 0.0307(10) 0.0278(9) 0.0127(8) 0.0065(7) 0.0012(8)
C22 0.0376(11) 0.0396(12) 0.0260(10) 0.0124(9) 0.0098(8) -0.0003(9)
C23 0.0310(10) 0.0420(12) 0.0284(10) 0.0201(9) 0.0072(8) 0.0001(8)
C24 0.0551(16) 0.0518(15) 0.0328(12) 0.0266(12) 0.0096(11) -0.0021(13)
C25 0.0253(9) 0.0325(10) 0.0338(10) 0.0149(9) 0.0123(8) 0.0048(8)
C26 0.0415(12) 0.0359(12) 0.0334(11) 0.0143(10) 0.0129(9) 0.0085(9)
C27 0.0612(16) 0.0480(14) 0.0464(14) 0.0312(12) 0.0251(12) 0.0180(12)
C28 0.0607(16) 0.0328(12) 0.0669(17) 0.0263(12) 0.0378(13) 0.0129(11)
C29 0.0461(13) 0.0318(12) 0.0537(14) 0.0104(11) 0.0157(11) 0.0011(10)
C30 0.0385(12) 0.0330(11) 0.0379(12) 0.0125(9) 0.0063(9) 0.0037(9)
C31 0.0242(9) 0.0267(9) 0.0277(9) 0.0127(8) 0.0082(7) 0.0035(7)
C32 0.0238(10) 0.0281(10) 0.0372(11) 0.0152(9) 0.0042(8) -0.0028(8)
C33 0.0280(10) 0.0252(9) 0.0357(10) 0.0167(8) 0.0115(8) 0.0012(7)
C34 0.0355(12) 0.0337(11) 0.0499(14) 0.0275(11) 0.0079(10) -0.0020(9)
C35 0.0240(9) 0.0333(10) 0.0307(9) 0.0187(8) 0.0094(7) 0.0046(8)
C36 0.0273(10) 0.0395(12) 0.0496(13) 0.0259(11) 0.0052(9) 0.0009(9)
C37 0.0385(12) 0.0496(15) 0.0739(17) 0.0458(14) 0.0179(12) 0.0110(11)
C38 0.0503(14) 0.079(2) 0.0541(15) 0.0519(15) 0.0220(12) 0.0283(14)
C39 0.0482(14) 0.0702(18) 0.0295(12) 0.0227(12) 0.0087(10) 0.0193(12)
C40 0.0366(11) 0.0416(12) 0.0320(10) 0.0154(10) 0.0105(8) 0.0094(9)
C41 0.0262(9) 0.0300(10) 0.0274(9) 0.0170(8) 0.0035(7) 0.0007(7)
C42 0.0382(11) 0.0295(10) 0.0366(11) 0.0186(9) 0.0069(9) -0.0057(8)
C43 0.0418(12) 0.0267(10) 0.0361(11) 0.0129(9) 0.0065(9) -0.0027(9)
C44 0.0336(10) 0.0343(10) 0.0284(10) 0.0161(9) 0.0056(8) 0.0055(8)
C45 0.0427(12) 0.0325(11) 0.0363(11) 0.0217(9) 0.0128(9) 0.0018(9)
C46 0.0409(11) 0.0246(10) 0.0340(10) 0.0165(9) 0.0096(8) 0.0006(8)
O1S 0.0622(11) 0.0523(10) 0.0360(9) 0.0136(8) 0.0087(8) -0.0204(9)

loop_
_atom_type_symbol
_atom_type_description
_atom_type_scat_dispersion_real
_atom_type_scat_dispersion_imag
_atom_type_scat_source
C C 0.0033 0.0016 'International Tables Vol C Tables 4.2.6.8 and 6.1.1.4'
H H 0.0000 0.0000 'International Tables Vol C Tables 4.2.6.8 and 6.1.1.4'
N N 0.0061 0.0033 'International Tables Vol C Tables 4.2.6.8 and 6.1.1.4'
O O 0.0106 0.0060 'International Tables Vol C Tables 4.2.6.8 and 6.1.1.4'
Zn Zn 0.2839 1.4301 'International Tables Vol C Tables 4.2.6.8 and 6.1.1.4'
S S 0.1246 0.1234 'International Tables Vol C Tables 4.2.6.8 and 6.1.1.4'
B B 0.0013 0.0007 'International Tables Vol C Tables 4.2.6.8 and 6.1.1.4'

loop_
_geom_angle_atom_site_label_1
_geom_angle_atom_site_label_2
_geom_angle_atom_site_label_3
_geom_angle
_geom_angle_site_symmetry_1
_geom_angle_site_symmetry_3
_geom_angle_publ_flag
N11 Zn1 N21 94.06(6) . . ?
N11 Zn1 N31 94.61(6) . . ?
N21 Zn1 N31 88.84(6) . . ?
N11 Zn1 S1 124.31(4) . . ?
N21 Zn1 S1 120.66(5) . . ?
N31 Zn1 S1 125.17(4) . . ?
C41 S1 Zn1 108.96(6) . . ?
N12 B1 N22 109.59(15) . . ?
N12 B1 N32 108.87(15) . . ?
N22 B1 N32 109.41(15) . . ?
C13 N11 N12 106.29(14) . . ?
C13 N11 Zn1 140.01(12) . . ?
N12 N11 Zn1 113.36(11) . . ?
N11 C13 C12 109.80(16) . . ?
N11 C13 C15 122.86(17) . . ?
C12 C13 C15 127.32(18) . . ?
C21 N21 N22 106.76(14) . . ?
C21 N21 Zn1 141.01(13) . . ?
N22 N21 Zn1 111.85(11) . . ?
C23 N22 N21 109.82(15) . . ?
C23 N22 B1 128.95(16) . . ?
N21 N22 B1 121.22(14) . . ?
C31 N31 N32 106.24(14) . . ?
C31 N31 Zn1 141.53(12) . . ?
N32 N31 Zn1 112.11(10) . . ?
C33 N32 N31 110.00(14) . . ?
C33 N32 B1 129.63(15) . . ?
N31 N32 B1 120.28(14) . . ?
C11 C12 C13 106.21(17) . . ?
N12 C11 C12 107.99(16) . . ?
N12 C11 C14 123.07(18) . . ?
C12 C11 C14 128.88(19) . . ?
C11 N12 N11 109.69(15) . . ?
C11 N12 B1 130.62(15) . . ?
N11 N12 B1 119.62(14) . . ?
C20 C15 C16 119.07(19) . . ?
C20 C15 C13 121.61(18) . . ?
C16 C15 C13 119.29(18) . . ?
C17 C16 C15 120.5(2) . . ?
C16 C17 C18 119.9(2) . . ?
C19 C18 C17 119.9(2) . . ?
C18 C19 C20 120.5(2) . . ?
C19 C20 C15 120.1(2) . . ?
N21 C21 C22 109.11(17) . . ?
N21 C21 C25 122.80(16) . . ?
C22 C21 C25 128.07(18) . . ?
C23 C22 C21 106.77(18) . . ?
N22 C23 C22 107.54(17) . . ?
N22 C23 C24 122.87(19) . . ?
C22 C23 C24 129.59(19) . . ?
C30 C25 C26 118.29(19) . . ?
C30 C25 C21 120.09(18) . . ?
C26 C25 C21 121.60(18) . . ?
C27 C26 C25 120.4(2) . . ?
C28 C27 C26 120.2(2) . . ?
C27 C28 C29 120.0(2) . . ?
C30 C29 C28 120.2(2) . . ?
C29 C30 C25 120.9(2) . . ?
N31 C31 C32 109.55(16) . . ?
N31 C31 C35 123.05(16) . . ?
C32 C31 C35 127.29(17) . . ?
C33 C32 C31 106.64(17) . . ?
N32 C33 C32 107.54(16) . . ?
N32 C33 C34 123.47(17) . . ?
C32 C33 C34 128.98(18) . . ?
C36 C35 C40 118.62(18) . . ?
C36 C35 C31 121.80(18) . . ?
C40 C35 C31 119.42(17) . . ?
C37 C36 C35 120.6(2) . . ?
C38 C37 C36 120.0(2) . . ?
C39 C38 C37 119.8(2) . . ?
C38 C39 C40 120.9(2) . . ?
C39 C40 C35 120.0(2) . . ?
C46 C41 C42 117.33(18) . . ?
C46 C41 S1 117.53(15) . . ?
C42 C41 S1 125.13(14) . . ?
C41 C42 C43 121.20(18) . . ?
C44 C43 C42 120.26(19) . . ?
O1 C44 C43 118.41(18) . . ?
O1 C44 C45 122.23(18) . . ?
C43 C44 C45 119.36(18) . . ?
C44 C45 C46 120.01(18) . . ?
C45 C46 C41 121.83(18) . . ?

loop_
_geom_bond_atom_site_label_1
_geom_bond_atom_site_label_2
_geom_bond_distance
_geom_bond_site_symmetry_2
_geom_bond_publ_flag
Zn1 N11 2.0535(15) . ?
Zn1 N21 2.0530(15) . ?
Zn1 N31 2.0701(15) . ?
Zn1 S1 2.2528(6) . ?
S1 C41 1.7788(19) . ?
B1 N12 1.545(3) . ?
B1 N22 1.548(3) . ?
B1 N32 1.555(3) . ?
O1 C44 1.377(2) . ?
N11 C13 1.345(2) . ?
N11 N12 1.378(2) . ?
C13 C12 1.391(3) . ?
C13 C15 1.472(3) . ?
N21 C21 1.346(2) . ?
N21 N22 1.376(2) . ?
N22 C23 1.353(2) . ?
N31 C31 1.346(2) . ?
N31 N32 1.380(2) . ?
N32 C33 1.352(2) . ?
C12 C11 1.372(3) . ?
C11 N12 1.351(2) . ?
C11 C14 1.490(3) . ?
C15 C20 1.386(3) . ?
C15 C16 1.393(3) . ?
C16 C17 1.382(3) . ?
C17 C18 1.384(4) . ?
C18 C19 1.372(4) . ?
C19 C20 1.386(3) . ?
C21 C22 1.395(3) . ?
C21 C25 1.467(3) . ?
C22 C23 1.374(3) . ?
C23 C24 1.494(3) . ?
C25 C30 1.393(3) . ?
C25 C26 1.394(3) . ?
C26 C27 1.390(3) . ?
C27 C28 1.370(4) . ?
C28 C29 1.382(4) . ?
C29 C30 1.376(3) . ?
C31 C32 1.393(3) . ?
C31 C35 1.475(2) . ?
C32 C33 1.373(3) . ?
C33 C34 1.491(3) . ?
C35 C36 1.388(3) . ?
C35 C40 1.393(3) . ?
C36 C37 1.386(3) . ?
C37 C38 1.377(4) . ?
C38 C39 1.368(4) . ?
C39 C40 1.382(3) . ?
C41 C46 1.391(3) . ?
C41 C42 1.391(3) . ?
C42 C43 1.392(3) . ?
C43 C44 1.381(3) . ?
C44 C45 1.382(3) . ?
C45 C46 1.384(3) . ?
O1S C1S 1.409(4) . ?
